data_7054203
loop_
_publ_author_name
'Sathyanarayana, Arruri'
'Prabusankar, Ganesan'

_publ_section_title
;
 Facile access to imidazole and imidazolium substituted dibenzo-diazocines
;
_journal_issue 8
_journal_name_full 'New Journal of Chemistry'
_journal_page_first 3613
_journal_paper_doi 10.1039/C4NJ00351A
_journal_volume 38
_journal_year 2014
_chemical_formula_moiety 'C21 H18 N6, H2 O'
_chemical_formula_sum 'C21 H20 N6 O'
_chemical_formula_weight 372.43
_space_group_crystal_system monoclinic
_space_group_IT_number 14
_space_group_name_Hall '-P 2ybc'
_space_group_name_H-M_alt 'P 1 21/c 1'
_symmetry_space_group_name_Hall '-P 2ybc'
_symmetry_space_group_name_H-M 'P 1 21/c 1'
_audit_creation_date 2013-11-08
_audit_creation_method
;
  Olex2 1.1
  (compiled Nov  1 2011 20:42:30, GUI svn.r3906)
;
_cell_angle_alpha 90
_cell_angle_beta 113.436(3)
_cell_angle_gamma 90
_cell_formula_units_Z 4
_cell_length_a 12.8104(4)
_cell_length_b 9.7998(2)
_cell_length_c 15.3326(4)
_cell_measurement_temperature 150
_cell_volume 1766.05(9)
_computing_molecular_graphics
;
O. V. Dolomanov, L. J. Bourhis, R. J. Gildea, J. A. K. Howard and H. Puschmann,
OLEX2: a complete structure solution, refinement and analysis program.
J. Appl. Cryst. (2009). 42, 339-341.
;
_computing_publication_material
;
O. V. Dolomanov, L. J. Bourhis, R. J. Gildea, J. A. K. Howard and H. Puschmann,
OLEX2: a complete structure solution, refinement and analysis program.
J. Appl. Cryst. (2009). 42, 339-341.
;
_computing_structure_refinement
;
olex2.refine (L.J. Bourhis, O.V. Dolomanov, R.J. Gildea, J.A.K. Howard,
H. Puschmann, in preparation, 2011)
;
_diffrn_ambient_temperature 150.15
_diffrn_measured_fraction_theta_full 0.980224
_diffrn_measured_fraction_theta_max 0.980224
_diffrn_radiation_wavelength 1.54184
_diffrn_reflns_av_R_equivalents 0.0257
_diffrn_reflns_av_unetI/netI 0.0327
_diffrn_reflns_limit_h_max 14
_diffrn_reflns_limit_h_min -15
_diffrn_reflns_limit_k_max 11
_diffrn_reflns_limit_k_min -7
_diffrn_reflns_limit_l_max 13
_diffrn_reflns_limit_l_min -18
_diffrn_reflns_number 6629
_diffrn_reflns_theta_full 70.711752
_diffrn_reflns_theta_max 70.71
_diffrn_reflns_theta_min 3.14
_exptl_absorpt_coefficient_mu 0.734
_exptl_absorpt_correction_T_max 1.00000
_exptl_absorpt_correction_T_min 0.92383
_exptl_absorpt_correction_type multi-scan
_exptl_absorpt_process_details
;
CrysAlisPro, Agilent Technologies,
Version 1.171.35.19 (release 27-10-2011 CrysAlis171 .NET)
(compiled Oct 27 2011,15:02:11)
Empirical absorption correction using spherical harmonics,
 implemented in SCALE3 ABSPACK scaling algorithm.
;
_exptl_crystal_colour colourless
_exptl_crystal_colour_primary colourless
_exptl_crystal_density_diffrn 1.4006
_exptl_crystal_description needle
_exptl_crystal_F_000 786.4025
_exptl_crystal_size_max 0.88
_exptl_crystal_size_mid 0.43
_exptl_crystal_size_min 0.4
_refine_diff_density_max 0.264012
_refine_diff_density_min -0.265748
_refine_diff_density_rms 0.056071
_refine_ls_d_res_high 0.816766
_refine_ls_d_res_low 11.753533
_refine_ls_goodness_of_fit_ref 1.052801
_refine_ls_hydrogen_treatment mixed
_refine_ls_matrix_type full
_refine_ls_number_constraints 33
_refine_ls_number_parameters 263
_refine_ls_number_reflns 3321
_refine_ls_number_restraints 0
_refine_ls_restrained_S_all 1.052801
_refine_ls_R_factor_all 0.044808
_refine_ls_R_factor_gt 0.040048
_refine_ls_shift/su_max 0.0000
_refine_ls_shift/su_mean 0.0000
_refine_ls_structure_factor_coef Fsqd
_refine_ls_weighting_details 'w=1/[\s^2^(Fo^2^)+(0.0581P)^2^+0.4220P] where P=(Fo^2^+2Fc^2^)/3'
_refine_ls_weighting_scheme calc
_refine_ls_wR_factor_ref 0.107918
_reflns_Friedel_coverage 0.0
_reflns_limit_h_max 14
_reflns_limit_h_min -15
_reflns_limit_k_max 11
_reflns_limit_k_min 0
_reflns_limit_l_max 18
_reflns_limit_l_min 0
_reflns_number_gt 2957
_reflns_number_total 3321
_reflns_threshold_expression I>=2u(I)
_cod_data_source_file c4nj00351a2.cif
_cod_data_source_block 3a
_cod_depositor_comments 'Adding full bibliography for 7054203--7054208.cif.'
_cod_original_cell_volume 1766.04(9)
_cod_database_code 7054203

loop_
_space_group_symop_id
_space_group_symop_operation_xyz
1 x,y,z
2 -x,y+1/2,-z+1/2
3 -x,-y,-z
4 x,-y-1/2,z-1/2

loop_
_atom_site_label
_atom_site_type_symbol
_atom_site_fract_x
_atom_site_fract_y
_atom_site_fract_z
_atom_site_U_iso_or_equiv
_atom_site_adp_type
_atom_site_occupancy
_atom_site_refinement_flags_posn
C1 C 1.11583(12) 0.14952(15) 0.32054(9) 0.0292(3) Uani 1.000000 .
H1 H 1.10317(12) 0.24368(15) 0.32742(9) 0.0350(4) Uiso 1.000000 R
C2 C 1.11393(12) -0.05035(15) 0.25429(10) 0.0306(3) Uani 1.000000 .
H2 H 1.10147(12) -0.12244(15) 0.20984(10) 0.0368(4) Uiso 1.000000 R
C3 C 1.16892(13) -0.05750(15) 0.35064(10) 0.0336(3) Uani 1.000000 .
H3 H 1.20248(13) -0.13792(15) 0.38492(10) 0.0403(4) Uiso 1.000000 R
C4 C 1.02565(11) 0.14598(14) 0.14342(9) 0.0252(3) Uani 1.000000 .
C5 C 1.08121(11) 0.25241(14) 0.12028(10) 0.0275(3) Uani 1.000000 .
H5 H 1.15415(11) 0.28068(14) 0.16417(10) 0.0330(4) Uiso 1.000000 R
C6 C 1.03053(12) 0.31783(15) 0.03313(10) 0.0302(3) Uani 1.000000 .
H6 H 1.06899(12) 0.38983(15) 0.01671(10) 0.0362(4) Uiso 1.000000 R
C7 C 0.92357(12) 0.27720(14) -0.02953(10) 0.0287(3) Uani 1.000000 .
H7 H 0.88860(12) 0.32239(14) -0.08896(10) 0.0345(4) Uiso 1.000000 R
C8 C 0.86604(11) 0.17091(14) -0.00699(9) 0.0249(3) Uani 1.000000 .
C9 C 0.74466(11) 0.13785(14) -0.07377(9) 0.0268(3) Uani 1.000000 .
H9a H 0.70127(18) 0.2240(3) -0.0936(7) 0.0322(4) Uiso 1.000000 R
H9b H 0.7456(5) 0.0911(8) -0.1307(4) 0.0322(4) Uiso 1.000000 R
C10 C 0.65264(11) 0.12334(13) 0.03613(9) 0.0255(3) Uani 1.000000 .
C11 C 0.71195(11) 0.11204(14) 0.13468(9) 0.0269(3) Uani 1.000000 .
C12 C 0.81804(12) 0.02614(15) 0.17592(10) 0.0287(3) Uani 1.000000 .
H12a H 0.87695(12) 0.0766(9) 0.2285(5) 0.0344(4) Uiso 1.000000 R
H12b H 0.8011(7) -0.0581(4) 0.2035(7) 0.0344(4) Uiso 1.000000 R
C13 C 0.91783(11) 0.10188(13) 0.07967(9) 0.0240(3) Uani 1.000000 .
C14 C 0.76659(11) -0.06078(14) 0.02037(10) 0.0275(3) Uani 1.000000 .
H14a H 0.7952(4) -0.1040(10) -0.02421(13) 0.0330(4) Uiso 1.000000 R
H14b H 0.7256(2) -0.1320(8) 0.0401(5) 0.0330(4) Uiso 1.000000 R
C15 C 0.55606(12) 0.20805(14) 0.00097(10) 0.0289(3) Uani 1.000000 .
C16 C 0.52020(13) 0.27882(15) 0.06233(11) 0.0351(3) Uani 1.000000 .
H16 H 0.45515(13) 0.33616(15) 0.03768(11) 0.0422(4) Uiso 1.000000 R
C17 C 0.57978(13) 0.26568(16) 0.16029(11) 0.0370(4) Uani 1.000000 .
H17 H 0.55549(13) 0.31412(16) 0.20255(11) 0.0445(4) Uiso 1.000000 R
C18 C 0.67387(12) 0.18237(15) 0.19561(10) 0.0324(3) Uani 1.000000 .
H18 H 0.71348(12) 0.17258(15) 0.26242(10) 0.0389(4) Uiso 1.000000 R
C19 C 0.45278(12) 0.12288(15) -0.16503(10) 0.0296(3) Uani 1.000000 .
H19 H 0.47263(12) 0.02935(15) -0.15260(10) 0.0356(4) Uiso 1.000000 R
C20 C 0.44455(14) 0.34363(17) -0.14457(13) 0.0433(4) Uani 1.000000 .
H20 H 0.45550(14) 0.43233(17) -0.11738(13) 0.0519(5) Uiso 1.000000 R
C21 C 0.38005(13) 0.31008(18) -0.23500(12) 0.0438(4) Uani 1.000000 .
H21 H 0.33758(13) 0.37317(18) -0.28307(12) 0.0525(5) Uiso 1.000000 R
H1a H 0.3242(18) 0.051(2) 0.6365(16) 0.058(6) Uiso 1.000000 .
H1b H 0.2657(18) 0.035(2) 0.5340(16) 0.060(6) Uiso 1.000000 .
N1 N 1.16926(11) 0.06776(13) 0.39164(8) 0.0339(3) Uani 1.000000 .
N2 N 1.08026(9) 0.08360(12) 0.23506(8) 0.0259(3) Uani 1.000000 .
N3 N 0.86332(9) -0.01085(11) 0.10431(8) 0.0262(3) Uani 1.000000 .
N4 N 0.68764(9) 0.04917(11) -0.02844(8) 0.0255(3) Uani 1.000000 .
N5 N 0.49178(10) 0.22342(12) -0.09899(8) 0.0299(3) Uani 1.000000 .
N6 N 0.38401(10) 0.17083(14) -0.24853(9) 0.0362(3) Uani 1.000000 .
O1 O 0.30331(12) -0.01126(13) 0.58840(9) 0.0523(3) Uani 1.000000 .

loop_
_atom_site_aniso_label
_atom_site_aniso_U_11
_atom_site_aniso_U_22
_atom_site_aniso_U_33
_atom_site_aniso_U_12
_atom_site_aniso_U_13
_atom_site_aniso_U_23
C1 0.0318(7) 0.0283(7) 0.0250(7) 0.0006(5) 0.0087(6) -0.0030(5)
C2 0.0332(7) 0.0282(7) 0.0304(7) 0.0052(6) 0.0125(6) 0.0010(6)
C3 0.0382(8) 0.0325(7) 0.0293(7) 0.0071(6) 0.0125(6) 0.0052(6)
C4 0.0255(6) 0.0272(7) 0.0222(6) 0.0030(5) 0.0090(5) 0.0004(5)
C5 0.0233(6) 0.0311(7) 0.0268(7) -0.0012(5) 0.0087(5) -0.0024(5)
C6 0.0299(7) 0.0314(7) 0.0319(7) -0.0017(6) 0.0152(6) 0.0036(6)
C7 0.0311(7) 0.0323(7) 0.0240(6) 0.0002(6) 0.0123(6) 0.0022(5)
C8 0.0253(6) 0.0278(7) 0.0218(6) 0.0011(5) 0.0095(5) -0.0018(5)
C9 0.0271(7) 0.0309(7) 0.0214(6) -0.0006(5) 0.0085(5) 0.0002(5)
C10 0.0252(6) 0.0252(6) 0.0267(7) -0.0048(5) 0.0110(5) -0.0019(5)
C11 0.0280(7) 0.0276(7) 0.0268(7) -0.0060(5) 0.0125(6) -0.0019(5)
C12 0.0294(7) 0.0334(7) 0.0232(6) -0.0028(6) 0.0103(5) 0.0021(6)
C13 0.0252(6) 0.0245(6) 0.0231(6) 0.0009(5) 0.0105(5) -0.0012(5)
C14 0.0277(7) 0.0253(7) 0.0270(7) -0.0013(5) 0.0083(5) -0.0019(5)
C15 0.0265(7) 0.0287(7) 0.0296(7) -0.0047(5) 0.0090(6) -0.0031(6)
C16 0.0298(7) 0.0332(8) 0.0438(8) -0.0003(6) 0.0161(7) -0.0063(7)
C17 0.0388(8) 0.0392(8) 0.0402(8) -0.0051(7) 0.0233(7) -0.0107(7)
C18 0.0360(7) 0.0363(8) 0.0271(7) -0.0079(6) 0.0148(6) -0.0045(6)
C19 0.0263(7) 0.0316(7) 0.0301(7) -0.0034(5) 0.0103(6) -0.0011(6)
C20 0.0369(8) 0.0306(8) 0.0491(9) 0.0023(6) 0.0032(7) 0.0003(7)
C21 0.0315(8) 0.0420(9) 0.0437(9) 0.0019(7) -0.0001(7) 0.0085(7)
N1 0.0382(7) 0.0363(7) 0.0257(6) 0.0040(5) 0.0112(5) 0.0003(5)
N2 0.0250(5) 0.0282(6) 0.0227(6) 0.0010(4) 0.0076(4) -0.0006(4)
N3 0.0266(5) 0.0274(6) 0.0233(5) -0.0013(5) 0.0085(5) 0.0005(4)
N4 0.0259(5) 0.0255(6) 0.0244(5) -0.0009(4) 0.0092(5) -0.0014(4)
N5 0.0231(6) 0.0297(6) 0.0323(6) 0.0000(5) 0.0062(5) -0.0002(5)
N6 0.0279(6) 0.0433(7) 0.0320(6) -0.0034(5) 0.0063(5) 0.0020(5)
O1 0.0600(8) 0.0427(7) 0.0345(7) 0.0048(6) -0.0019(6) -0.0008(6)

loop_
_atom_type_symbol
_atom_type_scat_dispersion_real
_atom_type_scat_dispersion_imag
_atom_type_scat_source
H 0.00000 0.00000 'International Tables Volume C Table 6.1.1.4 (pp. 500-502)'
C 0.01920 0.00962 'International Tables Volume C Table 6.1.1.4 (pp. 500-502)'
O 0.05239 0.03377 'International Tables Volume C Table 6.1.1.4 (pp. 500-502)'
N 0.03256 0.01839 'International Tables Volume C Table 6.1.1.4 (pp. 500-502)'

loop_
_geom_angle_atom_site_label_1
_geom_angle_atom_site_label_2
_geom_angle_atom_site_label_3
_geom_angle
N1 C1 H1 124.00(8)
N2 C1 H1 124.00(8)
N2 C1 N1 112.01(12)
C3 C2 H2 127.34(9)
N2 C2 H2 127.34(7)
N2 C2 C3 105.32(12)
H3 C3 C2 124.60(9)
N1 C3 C2 110.81(13)
N1 C3 H3 124.60(8)
C13 C4 C5 121.06(12)
N2 C4 C5 118.14(12)
N2 C4 C13 120.79(12)
H5 C5 C4 119.91(8)
C6 C5 C4 120.17(13)
C6 C5 H5 119.91(8)
H6 C6 C5 120.31(8)
C7 C6 C5 119.37(13)
C7 C6 H6 120.31(8)
H7 C7 C6 119.42(8)
C8 C7 C6 121.17(13)
C8 C7 H7 119.42(8)
C9 C8 C7 119.47(12)
C13 C8 C7 119.84(12)
C13 C8 C9 120.56(12)
H9a C9 C8 108.9(3)
H9b C9 C8 108.9(3)
H9b C9 H9a 109.0(13)
N4 C9 C8 111.98(11)
N4 C9 H9a 108.9(3)
N4 C9 H9b 108.9(3)
C15 C10 C11 118.50(12)
N4 C10 C11 121.33(12)
N4 C10 C15 120.16(12)
C12 C11 C10 120.57(12)
C18 C11 C10 119.95(13)
C18 C11 C12 119.46(12)
H12a C12 C11 109.3(3)
H12b C12 C11 109.3(3)
H12b C12 H12a 107.1(13)
N3 C12 C11 112.37(11)
N3 C12 H12a 109.3(3)
N3 C12 H12b 109.3(3)
C8 C13 C4 118.35(12)
N3 C13 C4 119.99(11)
N3 C13 C8 121.66(11)
H14b C14 H14a 107.2(13)
N3 C14 H14a 109.4(3)
N3 C14 H14b 109.4(3)
N4 C14 H14a 109.4(3)
N4 C14 H14b 109.4(3)
N4 C14 N3 111.90(11)
C16 C15 C10 120.90(13)
N5 C15 C10 121.09(12)
N5 C15 C16 118.01(13)
H16 C16 C15 120.07(9)
C17 C16 C15 119.86(14)
C17 C16 H16 120.07(9)
H17 C17 C16 120.09(9)
C18 C17 C16 119.83(13)
C18 C17 H17 120.09(9)
C17 C18 C11 120.94(14)
H18 C18 C11 119.53(9)
H18 C18 C17 119.53(9)
N5 C19 H19 124.11(8)
N6 C19 H19 124.11(9)
N6 C19 N5 111.79(13)
C21 C20 H20 126.88(10)
N5 C20 H20 126.88(9)
N5 C20 C21 106.24(14)
H21 C21 C20 124.69(10)
N6 C21 C20 110.61(14)
N6 C21 H21 124.69(8)
C3 N1 C1 105.08(12)
C2 N2 C1 106.79(11)
C4 N2 C1 125.80(12)
C4 N2 C2 127.28(11)
C13 N3 C12 112.52(11)
C14 N3 C12 106.80(10)
C14 N3 C13 110.76(10)
C10 N4 C9 112.06(10)
C14 N4 C9 107.68(10)
C14 N4 C10 111.21(10)
C19 N5 C15 127.38(12)
C20 N5 C15 125.59(13)
C20 N5 C19 106.53(12)
C21 N6 C19 104.83(13)
H1b O1 H1a 106.9(19)

loop_
_geom_bond_atom_site_label_1
_geom_bond_atom_site_label_2
_geom_bond_distance
C1 H1 0.9500
C1 N1 1.3059(19)
C1 N2 1.3666(17)
C2 H2 0.9500
C2 C3 1.362(2)
C2 N2 1.3765(18)
C3 H3 0.9500
C3 N1 1.3784(19)
C4 C5 1.3860(19)
C4 C13 1.4057(18)
C4 N2 1.4338(17)
C5 H5 0.9500
C5 C6 1.3885(19)
C6 H6 0.9500
C6 C7 1.383(2)
C7 H7 0.9500
C7 C8 1.3964(19)
C8 C9 1.5181(18)
C8 C13 1.4007(18)
C9 H9a 0.9900
C9 H9b 0.9900
C9 N4 1.4751(17)
C10 C11 1.3999(19)
C10 C15 1.4071(19)
C10 N4 1.4361(17)
C11 C12 1.5073(19)
C11 C18 1.3957(19)
C12 H12a 0.9900
C12 H12b 0.9900
C12 N3 1.4764(17)
C13 N3 1.4355(17)
C14 H14a 0.9900
C14 H14b 0.9900
C14 N3 1.4707(17)
C14 N4 1.4635(17)
C15 C16 1.386(2)
C15 N5 1.4303(18)
C16 H16 0.9500
C16 C17 1.394(2)
C17 H17 0.9500
C17 C18 1.376(2)
C18 H18 0.9500
C19 H19 0.9500
C19 N5 1.3577(18)
C19 N6 1.3186(18)
C20 H20 0.9500
C20 C21 1.342(2)
C20 N5 1.381(2)
C21 H21 0.9500
C21 N6 1.384(2)
H1a O1 0.91(2)
H1b O1 0.90(2)
